data_7220377
loop_
_publ_author_name
'Kopotkov, Vyacheslav A.'
'Sasnovskaya, Valentina D.'
'Korchagin, Denis V.'
'Morgunov, Roman B.'
'Aldoshin, Sergey M.'
'Simonov, Sergey V.'
'Zorina, Leokadiya V.'
'Schaniel, Dominik'
'Woike, Theo'
'Yagubskii, Eduard B.'

_publ_section_title
;
 The first photochromic bimetallic assemblies based on Mn(iii) and Mn(ii)
 Schiff-base (salpn, dapsc) complexes and pentacyanonitrosylferrate
;
_journal_issue 20
_journal_name_full CrystEngComm
_journal_page_first 3866
_journal_paper_doi 10.1039/C5CE00354G
_journal_volume 17
_journal_year 2015
_chemical_formula_moiety 'C39 H32 Fe Mn2 N10 O5'
_chemical_formula_sum 'C39 H32 Fe Mn2 N10 O5'
_chemical_formula_weight 886.48
_chemical_name_systematic
; 
 ? 
;
_space_group_IT_number 130
_symmetry_cell_setting tetragonal
_symmetry_space_group_name_Hall '-P 4a 2ac'
_symmetry_space_group_name_H-M 'P 4/n c c :2'
_atom_sites_solution_hydrogens geom
_atom_sites_solution_primary direct
_atom_sites_solution_secondary difmap
_audit_creation_method SHELXL-97
_audit_update_record
;
2015-02-17 deposited with the CCDC.
2015-04-17 downloaded from the CCDC.
;
_cell_angle_alpha 90.00
_cell_angle_beta 90.00
_cell_angle_gamma 90.00
_cell_formula_units_Z 4
_cell_length_a 14.5312(2)
_cell_length_b 14.5312(2)
_cell_length_c 18.0950(6)
_cell_measurement_reflns_used 3302
_cell_measurement_temperature 150.01(10)
_cell_measurement_theta_max 29.2171
_cell_measurement_theta_min 2.7978
_cell_volume 3820.86(15)
_computing_cell_refinement
;
CrysAlisPro, Agilent Technologies,
Version 1.171.36.20 (release 27-06-2012 CrysAlis171 .NET)
(compiled Jul 11 2012,15:38:31)
;
_computing_data_collection
;
CrysAlisPro, Agilent Technologies,
Version 1.171.36.20 (release 27-06-2012 CrysAlis171 .NET)
(compiled Jul 11 2012,15:38:31)
;
_computing_data_reduction
;
CrysAlisPro, Agilent Technologies,
Version 1.171.36.20 (release 27-06-2012 CrysAlis171 .NET)
(compiled Jul 11 2012,15:38:31)
;
_computing_molecular_graphics 'SHELXTL (Sheldrick, 2000)'
_computing_publication_material 'SHELXTL (Sheldrick, 2000)'
_computing_structure_refinement 'SHELXL-97 (Sheldrick, 1997)'
_computing_structure_solution 'SHELXS-97 (Sheldrick, 1997)'
_diffrn_ambient_temperature 150.01(10)
_diffrn_measured_fraction_theta_full 0.998
_diffrn_measured_fraction_theta_max 0.998
_diffrn_measurement_device_type 'Xcalibur, Eos'
_diffrn_measurement_method '\w scans'
_diffrn_radiation_monochromator graphite
_diffrn_radiation_source 'Enhance (Mo) X-ray Source'
_diffrn_radiation_type 'Mo K\a'
_diffrn_radiation_wavelength 0.7107
_diffrn_reflns_av_R_equivalents 0.0259
_diffrn_reflns_av_sigmaI/netI 0.0211
_diffrn_reflns_limit_h_max 11
_diffrn_reflns_limit_h_min -17
_diffrn_reflns_limit_k_max 17
_diffrn_reflns_limit_k_min -18
_diffrn_reflns_limit_l_max 12
_diffrn_reflns_limit_l_min -22
_diffrn_reflns_number 7636
_diffrn_reflns_theta_full 26.32
_diffrn_reflns_theta_max 26.32
_diffrn_reflns_theta_min 2.80
_exptl_absorpt_coefficient_mu 1.084
_exptl_absorpt_correction_T_max 1.00000
_exptl_absorpt_correction_T_min 0.83687
_exptl_absorpt_correction_type multi-scan
_exptl_absorpt_process_details
;
CrysAlisPro, Agilent Technologies,
Version 1.171.35.19 (release 27-10-2011 CrysAlis171 .NET)
(compiled Oct 27 2011,15:02:11)
Empirical absorption correction using spherical harmonics,
 implemented in SCALE3 ABSPACK scaling algorithm.
;
_exptl_crystal_colour black
_exptl_crystal_density_diffrn 1.541
_exptl_crystal_density_method 'not measured'
_exptl_crystal_description prizm
_exptl_crystal_F_000 1808
_exptl_crystal_size_max 0.35
_exptl_crystal_size_mid 0.2
_exptl_crystal_size_min 0.2
_refine_diff_density_max 0.590
_refine_diff_density_min -0.389
_refine_diff_density_rms 0.054
_refine_ls_extinction_method none
_refine_ls_goodness_of_fit_ref 1.085
_refine_ls_hydrogen_treatment mixed
_refine_ls_matrix_type full
_refine_ls_number_parameters 166
_refine_ls_number_reflns 1949
_refine_ls_number_restraints 0
_refine_ls_restrained_S_all 1.085
_refine_ls_R_factor_all 0.0375
_refine_ls_R_factor_gt 0.0307
_refine_ls_shift/su_max 0.001
_refine_ls_shift/su_mean 0.000
_refine_ls_structure_factor_coef Fsqd
_refine_ls_weighting_details 'calc w=1/[\s^2^(Fo^2^)+(0.0401P)^2^+1.7176P] where P=(Fo^2^+2Fc^2^)/3'
_refine_ls_weighting_scheme calc
_refine_ls_wR_factor_gt 0.0776
_refine_ls_wR_factor_ref 0.0824
_reflns_number_gt 1670
_reflns_number_total 1949
_reflns_threshold_expression >2sigma(I)
_cod_data_source_file c5ce00354g2.cif
_cod_data_source_block I
_cod_depositor_comments 'Adding full bibliography for 7220377--7220379.cif.'
_cod_original_cell_volume 3820.88(15)
_cod_original_sg_symbol_H-M 'P 4/n c c'
_cod_database_code 7220377

loop_
_symmetry_equiv_pos_as_xyz
'x, y, z'
'-x+1/2, -y+1/2, z'
'-y+1/2, x, z'
'y, -x+1/2, z'
'-x, y+1/2, -z+1/2'
'x+1/2, -y, -z+1/2'
'y+1/2, x+1/2, -z+1/2'
'-y, -x, -z+1/2'
'-x, -y, -z'
'x-1/2, y-1/2, -z'
'y-1/2, -x, -z'
'-y, x-1/2, -z'
'x, -y-1/2, z-1/2'
'-x-1/2, y, z-1/2'
'-y-1/2, -x-1/2, z-1/2'
'y, x, z-1/2'

loop_
_atom_site_label
_atom_site_type_symbol
_atom_site_fract_x
_atom_site_fract_y
_atom_site_fract_z
_atom_site_U_iso_or_equiv
_atom_site_adp_type
_atom_site_occupancy
_atom_site_symmetry_multiplicity
_atom_site_calc_flag
_atom_site_refinement_flags
Mn1 Mn 0.940719(18) 0.059281(18) 0.2500 0.02101(14) Uani 1 2 d S
Fe1 Fe 1.2500 0.2500 0.25449(2) 0.01319(14) Uani 1 4 d S
O1 O 0.86762(9) 0.11284(9) 0.17502(9) 0.0311(4) Uani 1 1 d .
C1 C 0.83866(13) 0.07040(14) 0.11505(12) 0.0306(5) Uani 1 1 d .
C2 C 0.88476(13) -0.00630(14) 0.08339(11) 0.0303(5) Uani 1 1 d .
N1 N 1.01574(10) -0.00827(10) 0.32645(9) 0.0220(4) Uani 1 1 d .
C8 C 1.04320(14) -0.10473(13) 0.31137(12) 0.0264(4) Uani 1 1 d .
C11 C 1.12742(12) 0.19914(12) 0.24544(9) 0.0186(4) Uani 1 1 d .
C3 C 0.85052(16) -0.04660(19) 0.01807(13) 0.0407(6) Uani 1 1 d .
C7 C 0.97242(14) -0.03774(14) 0.11113(11) 0.0272(4) Uani 1 1 d .
C6 C 0.76100(15) 0.10486(17) 0.07755(15) 0.0411(6) Uani 1 1 d .
N4 N 1.05585(11) 0.16605(12) 0.24081(10) 0.0280(4) Uani 1 1 d .
C5 C 0.72991(17) 0.0642(2) 0.01362(15) 0.0507(7) Uani 1 1 d .
N3 N 1.2500 0.2500 0.34644(18) 0.0279(7) Uani 1 4 d S
O3 O 1.2500 0.2500 0.40919(17) 0.0574(10) Uani 1 4 d S
C9 C 1.11392(14) -0.11392(14) 0.2500 0.0323(7) Uani 1 2 d S
C4 C 0.77275(18) -0.0125(2) -0.01577(15) 0.0510(7) Uani 1 1 d .
C22 C 1.2500 0.2500 0.1466(2) 0.0245(8) Uani 1 4 d S
N2 N 1.2500 0.2500 0.0841(2) 0.0548(12) Uani 1 4 d S
H8B H 1.0673(14) -0.1314(14) 0.3554(12) 0.025(5) Uiso 1 1 d .
H7 H 1.0068(13) -0.0768(14) 0.0789(10) 0.019(5) Uiso 1 1 d .
H8A H 0.9868(14) -0.1372(13) 0.2993(12) 0.024(5) Uiso 1 1 d .
H9B H 1.1762(18) -0.1089(18) 0.2720(14) 0.048(7) Uiso 1 1 d .
H3 H 0.8825(18) -0.0988(19) -0.0011(12) 0.049(8) Uiso 1 1 d .
H4 H 0.7531(18) -0.0394(17) -0.0564(14) 0.046(7) Uiso 1 1 d .
H6 H 0.7337(16) 0.1559(17) 0.0953(12) 0.038(7) Uiso 1 1 d .
H5 H 0.6772(18) 0.0884(17) -0.0112(14) 0.050(7) Uiso 1 1 d .

loop_
_atom_site_aniso_label
_atom_site_aniso_U_11
_atom_site_aniso_U_22
_atom_site_aniso_U_33
_atom_site_aniso_U_23
_atom_site_aniso_U_13
_atom_site_aniso_U_12
Mn1 0.01191(16) 0.01191(16) 0.0392(3) 0.00149(11) 0.00149(11) -0.00045(14)
Fe1 0.01085(17) 0.01085(17) 0.0179(3) 0.000 0.000 0.000
O1 0.0181(6) 0.0188(6) 0.0565(10) 0.0095(7) -0.0052(6) 0.0004(5)
C1 0.0189(9) 0.0259(10) 0.0470(12) 0.0197(10) -0.0033(9) -0.0068(8)
C2 0.0245(10) 0.0337(11) 0.0328(11) 0.0156(9) -0.0031(8) -0.0050(9)
N1 0.0174(7) 0.0186(7) 0.0300(9) -0.0002(7) 0.0065(6) 0.0005(6)
C8 0.0244(10) 0.0186(9) 0.0362(11) 0.0021(9) -0.0008(9) 0.0060(8)
C11 0.0150(9) 0.0125(8) 0.0283(10) 0.0005(7) 0.0041(7) 0.0019(7)
C3 0.0400(13) 0.0512(15) 0.0309(12) 0.0120(11) -0.0044(10) -0.0084(11)
C7 0.0292(10) 0.0226(10) 0.0299(10) 0.0057(8) 0.0024(9) -0.0001(8)
C6 0.0224(11) 0.0375(13) 0.0634(17) 0.0294(12) -0.0054(11) -0.0039(10)
N4 0.0171(8) 0.0189(8) 0.0480(11) -0.0001(7) 0.0039(7) -0.0021(7)
C5 0.0315(13) 0.0645(18) 0.0561(16) 0.0404(15) -0.0160(12) -0.0101(12)
N3 0.0292(11) 0.0292(11) 0.0254(18) 0.000 0.000 0.000
O3 0.0772(17) 0.0772(17) 0.0178(16) 0.000 0.000 0.000
C9 0.0330(10) 0.0330(10) 0.0310(16) 0.0000(10) 0.0000(10) 0.0182(14)
C4 0.0417(14) 0.076(2) 0.0355(14) 0.0249(14) -0.0143(11) -0.0201(15)
C22 0.0247(12) 0.0247(12) 0.024(2) 0.000 0.000 0.000
N2 0.0706(19) 0.0706(19) 0.023(2) 0.000 0.000 0.000

loop_
_atom_type_symbol
_atom_type_description
_atom_type_scat_dispersion_real
_atom_type_scat_dispersion_imag
_atom_type_scat_source
C C 0.0033 0.0016 'International Tables Vol C Tables 4.2.6.8 and 6.1.1.4'
H H 0.0000 0.0000 'International Tables Vol C Tables 4.2.6.8 and 6.1.1.4'
N N 0.0061 0.0033 'International Tables Vol C Tables 4.2.6.8 and 6.1.1.4'
O O 0.0106 0.0060 'International Tables Vol C Tables 4.2.6.8 and 6.1.1.4'
Mn Mn 0.3368 0.7283 'International Tables Vol C Tables 4.2.6.8 and 6.1.1.4'
Fe Fe 0.3463 0.8444 'International Tables Vol C Tables 4.2.6.8 and 6.1.1.4'

loop_
_geom_angle_atom_site_label_1
_geom_angle_atom_site_label_2
_geom_angle_atom_site_label_3
_geom_angle
_geom_angle_site_symmetry_1
_geom_angle_site_symmetry_3
O1 Mn1 O1 93.01(10) . 8_665
O1 Mn1 N1 175.17(6) . .
O1 Mn1 N1 90.21(7) 8_665 .
O1 Mn1 N1 90.21(7) . 8_665
O1 Mn1 N1 175.17(6) 8_665 8_665
N1 Mn1 N1 86.81(9) . 8_665
O1 Mn1 N4 88.41(6) . 8_665
O1 Mn1 N4 94.56(6) 8_665 8_665
N1 Mn1 N4 87.75(6) . 8_665
N1 Mn1 N4 89.13(6) 8_665 8_665
O1 Mn1 N4 94.56(6) . .
O1 Mn1 N4 88.41(6) 8_665 .
N1 Mn1 N4 89.12(6) . .
N1 Mn1 N4 87.75(6) 8_665 .
N4 Mn1 N4 175.70(8) 8_665 .
N3 Fe1 C11 94.86(5) . 2_755
N3 Fe1 C11 94.86(5) . 3_645
C11 Fe1 C11 89.589(9) 2_755 3_645
N3 Fe1 C11 94.86(5) . 4_665
C11 Fe1 C11 89.589(9) 2_755 4_665
C11 Fe1 C11 170.29(10) 3_645 4_665
N3 Fe1 C11 94.86(5) . .
C11 Fe1 C11 170.29(10) 2_755 .
C11 Fe1 C11 89.589(9) 3_645 .
C11 Fe1 C11 89.589(9) 4_665 .
N3 Fe1 C22 180.0 . .
C11 Fe1 C22 85.14(5) 2_755 .
C11 Fe1 C22 85.14(5) 3_645 .
C11 Fe1 C22 85.14(5) 4_665 .
C11 Fe1 C22 85.14(5) . .
C1 O1 Mn1 125.31(12) . .
O1 C1 C6 119.1(2) . .
O1 C1 C2 123.28(17) . .
C6 C1 C2 117.5(2) . .
C3 C2 C1 119.8(2) . .
C3 C2 C7 118.1(2) . .
C1 C2 C7 121.61(19) . .
C7 N1 C8 118.57(17) 8_665 .
C7 N1 Mn1 122.72(14) 8_665 .
C8 N1 Mn1 118.65(12) . .
N1 C8 C9 113.57(16) . .
N4 C11 Fe1 177.63(17) . .
C4 C3 C2 120.9(3) . .
N1 C7 C2 125.8(2) 8_665 .
C5 C6 C1 121.0(3) . .
C11 N4 Mn1 160.14(15) . .
C6 C5 C4 121.5(2) . .
O3 N3 Fe1 180.0 . .
C8 C9 C8 114.5(2) 8_665 .
C3 C4 C5 119.2(3) . .
N2 C22 Fe1 180.0 . .

loop_
_geom_bond_atom_site_label_1
_geom_bond_atom_site_label_2
_geom_bond_distance
_geom_bond_site_symmetry_2
Mn1 O1 1.8907(14) .
Mn1 O1 1.8907(14) 8_665
Mn1 N1 2.0163(16) .
Mn1 N1 2.0163(16) 8_665
Mn1 N4 2.2877(17) 8_665
Mn1 N4 2.2878(17) .
Fe1 N3 1.664(3) .
Fe1 C11 1.9353(18) 2_755
Fe1 C11 1.9353(18) 3_645
Fe1 C11 1.9353(18) 4_665
Fe1 C11 1.9354(18) .
Fe1 C22 1.951(4) .
O1 C1 1.317(3) .
C1 C6 1.409(3) .
C1 C2 1.421(3) .
C2 C3 1.410(3) .
C2 C7 1.443(3) .
N1 C7 1.284(3) 8_665
N1 C8 1.483(2) .
C8 C9 1.519(3) .
C11 N4 1.149(2) .
C3 C4 1.378(3) .
C7 N1 1.284(3) 8_665
C6 C5 1.375(4) .
C5 C4 1.383(4) .
N3 O3 1.135(4) .
C9 C8 1.519(3) 8_665
C22 N2 1.132(5) .
